data_4075925
loop_
_publ_author_name
'Yao, Yingming'
'Ma, Mengtao'
'Xu, Xiaoping'
'Zhang, Yong'
'Shen, Qi'
'Wong, Wing-Tak'

_publ_section_title
;
 Synthesis, Reactivity, and Characterization of Amine Bis(phenolate)
 Lanthanide Complexes and Their Application in the Polymerization
 of\e-Caprolactone
;
_journal_issue 16
_journal_name_full Organometallics
_journal_page_first 4014
_journal_paper_doi 10.1021/om050296n
_journal_volume 24
_journal_year 2005
_chemical_formula_moiety 'C38 H62 Cl N2 O3 Yb, 0.75(C7 H8)'
_chemical_formula_sum 'C43.25 H68 Cl N2 O3 Yb'
_chemical_formula_weight 872.49
_chemical_name_systematic
; 
 ? 
;
_space_group_IT_number 15
_symmetry_cell_setting monoclinic
_symmetry_Int_Tables_number 15
_symmetry_space_group_name_Hall '-C 2yc'
_symmetry_space_group_name_H-M 'C 1 2/c 1'
_atom_sites_solution_hydrogens geom
_atom_sites_solution_primary direct
_atom_sites_solution_secondary difmap
_audit_creation_method SHELXL-97
_cell_angle_alpha 90.00
_cell_angle_beta 118.8420(10)
_cell_angle_gamma 90.00
_cell_formula_units_Z 16
_cell_length_a 37.9817(12)
_cell_length_b 14.6308(4)
_cell_length_c 36.1234(12)
_cell_measurement_reflns_used 22807
_cell_measurement_temperature 193(2)
_cell_measurement_theta_max 27.5
_cell_measurement_theta_min 3.0
_cell_volume 17583.8(10)
_computing_cell_refinement CrystalClear
_computing_data_collection CrystalClear
_computing_data_reduction CrystalStructure
_computing_structure_refinement 'SHELXL-97 (Sheldrick, 1997)'
_computing_structure_solution 'SHELXS-97 (Sheldrick, 1990)'
_diffrn_ambient_temperature 193(2)
_diffrn_detector_area_resol_mean 7.31
_diffrn_measured_fraction_theta_full 0.993
_diffrn_measured_fraction_theta_max 0.993
_diffrn_measurement_device_type 'Rigaku Mercury'
_diffrn_measurement_method \w
_diffrn_radiation_monochromator graphite
_diffrn_radiation_source 'fine-focus sealed tube'
_diffrn_radiation_type MoK\a
_diffrn_radiation_wavelength 0.71070
_diffrn_reflns_av_R_equivalents 0.0338
_diffrn_reflns_av_sigmaI/netI 0.0433
_diffrn_reflns_limit_h_max 49
_diffrn_reflns_limit_h_min -44
_diffrn_reflns_limit_k_max 18
_diffrn_reflns_limit_k_min -17
_diffrn_reflns_limit_l_max 46
_diffrn_reflns_limit_l_min -46
_diffrn_reflns_number 64154
_diffrn_reflns_theta_full 27.48
_diffrn_reflns_theta_max 27.48
_diffrn_reflns_theta_min 3.03
_exptl_absorpt_coefficient_mu 2.225
_exptl_absorpt_correction_T_max 1.0000
_exptl_absorpt_correction_T_min 0.5158
_exptl_absorpt_correction_type multi-scan
_exptl_absorpt_process_details 'Jacobson, R. (1998) Private communication'
_exptl_crystal_colour light-Yellow
_exptl_crystal_density_diffrn 1.318
_exptl_crystal_density_method 'not measured'
_exptl_crystal_description block
_exptl_crystal_F_000 7240
_exptl_crystal_size_max 0.69
_exptl_crystal_size_mid 0.30
_exptl_crystal_size_min 0.25
_refine_diff_density_max 1.403
_refine_diff_density_min -1.212
_refine_diff_density_rms 0.095
_refine_ls_extinction_method none
_refine_ls_goodness_of_fit_ref 1.108
_refine_ls_hydrogen_treatment mixed
_refine_ls_matrix_type full
_refine_ls_number_parameters 944
_refine_ls_number_reflns 20024
_refine_ls_number_restraints 16
_refine_ls_restrained_S_all 1.134
_refine_ls_R_factor_all 0.0505
_refine_ls_R_factor_gt 0.0425
_refine_ls_shift/su_max 0.003
_refine_ls_shift/su_mean 0.000
_refine_ls_structure_factor_coef Fsqd
_refine_ls_weighting_details 'calc w=1/[\s^2^(Fo^2^)+(0.0312P)^2^+60.0133P] where P=(Fo^2^+2Fc^2^)/3'
_refine_ls_weighting_scheme calc
_refine_ls_wR_factor_gt 0.0884
_refine_ls_wR_factor_ref 0.0921
_reflns_number_gt 17819
_reflns_number_total 20024
_reflns_threshold_expression >2sigma(I)
_cod_data_source_file om050296nsi20050418_091512.cif
_cod_data_source_block complexl
_cod_original_cell_volume 17583.8(9)
_cod_original_sg_symbol_Hall '-c 2yc'
_cod_original_sg_symbol_H-M 'c 2/c'
_cod_database_code 4075925

loop_
_symmetry_equiv_pos_as_xyz
'x, y, z'
'-x, y, -z+1/2'
'x+1/2, y+1/2, z'
'-x+1/2, y+1/2, -z+1/2'
'-x, -y, -z'
'x, -y, z-1/2'
'-x+1/2, -y+1/2, -z'
'x+1/2, -y+1/2, z-1/2'

loop_
_atom_site_label
_atom_site_type_symbol
_atom_site_fract_x
_atom_site_fract_y
_atom_site_fract_z
_atom_site_U_iso_or_equiv
_atom_site_adp_type
_atom_site_occupancy
_atom_site_symmetry_multiplicity
_atom_site_calc_flag
_atom_site_refinement_flags
Yb1 Yb 0.329472(5) 0.633186(11) 0.301090(5) 0.02433(5) Uani 1 1 d .
Yb2 Yb 0.541660(5) 0.609745(11) 0.428509(5) 0.02620(5) Uani 1 1 d .
Cl1 Cl 0.27695(3) 0.54435(8) 0.23847(3) 0.0428(3) Uani 1 1 d .
Cl2 Cl 0.47286(3) 0.55288(9) 0.41248(4) 0.0495(3) Uani 1 1 d .
O1 O 0.36724(8) 0.68361(18) 0.27778(9) 0.0312(6) Uani 1 1 d .
O2 O 0.31448(8) 0.59520(18) 0.34801(9) 0.0305(6) Uani 1 1 d .
O3 O 0.37197(9) 0.50844(19) 0.32487(9) 0.0353(6) Uani 1 1 d .
O4 O 0.54894(8) 0.72551(19) 0.46557(9) 0.0335(6) Uani 1 1 d .
O5 O 0.55202(8) 0.52341(19) 0.38881(9) 0.0343(6) Uani 1 1 d .
O6 O 0.52035(11) 0.7158(2) 0.37427(10) 0.0487(8) Uani 1 1 d .
N1 N 0.36656(9) 0.7525(2) 0.35494(10) 0.0261(7) Uani 1 1 d .
N2 N 0.28592(10) 0.7736(2) 0.28280(11) 0.0371(8) Uani 1 1 d D
N3 N 0.61481(9) 0.6338(2) 0.45586(10) 0.0273(7) Uiso 1 1 d .
N4 N 0.57876(10) 0.5132(2) 0.49172(11) 0.0326(7) Uani 1 1 d D
C1 C 0.38234(12) 0.7656(3) 0.27687(13) 0.0294(8) Uani 1 1 d .
C2 C 0.38160(12) 0.8013(3) 0.23991(13) 0.0305(8) Uani 1 1 d .
C3 C 0.39433(13) 0.8913(3) 0.24156(14) 0.0351(9) Uani 1 1 d .
H3 H 0.3930 0.9164 0.2167 0.042 Uiso 1 1 calc R
C4 C 0.40891(12) 0.9472(3) 0.27736(14) 0.0340(9) Uani 1 1 d .
C5 C 0.41177(12) 0.9080(3) 0.31362(13) 0.0328(9) Uani 1 1 d .
H5 H 0.4226 0.9429 0.3389 0.039 Uiso 1 1 calc R
C6 C 0.39910(11) 0.8181(3) 0.31389(13) 0.0294(8) Uani 1 1 d .
C7 C 0.31590(12) 0.6268(3) 0.38314(12) 0.0293(8) Uani 1 1 d .
C8 C 0.28758(12) 0.6012(3) 0.39617(13) 0.0313(8) Uani 1 1 d .
C9 C 0.29135(12) 0.6421(3) 0.43291(13) 0.0344(9) Uani 1 1 d .
H9 H 0.2723 0.6255 0.4417 0.041 Uiso 1 1 calc R
C10 C 0.32089(13) 0.7053(3) 0.45767(13) 0.0345(9) Uani 1 1 d .
C11 C 0.34828(12) 0.7275(3) 0.44433(12) 0.0335(9) Uani 1 1 d .
H11 H 0.3689 0.7703 0.4603 0.040 Uiso 1 1 calc R
C12 C 0.34673(12) 0.6891(3) 0.40830(12) 0.0291(8) Uani 1 1 d .
C13 C 0.40467(12) 0.7759(3) 0.35442(12) 0.0318(9) Uani 1 1 d .
H13A H 0.4208 0.7195 0.3599 0.038 Uiso 1 1 calc R
H13B H 0.4203 0.8189 0.3779 0.038 Uiso 1 1 calc R
C14 C 0.37945(12) 0.7094(3) 0.39732(12) 0.0329(9) Uani 1 1 d .
H14A H 0.3992 0.7504 0.4193 0.039 Uiso 1 1 calc R
H14B H 0.3935 0.6514 0.3986 0.039 Uiso 1 1 calc R
C15 C 0.34222(12) 0.8361(3) 0.34933(13) 0.0327(9) Uani 1 1 d D
C16A C 0.2963(2) 0.8184(5) 0.3241(2) 0.0382(15) Uani 0.65 1 d PD
C16B C 0.3131(4) 0.8541(7) 0.3034(3) 0.035(3) Uani 0.35 1 d PD
C17 C 0.2449(2) 0.7510(5) 0.2729(3) 0.134(4) Uani 1 1 d D
H17A H 0.2284 0.8065 0.2642 0.201 Uiso 1 1 calc R
H17B H 0.2450 0.7249 0.2979 0.201 Uiso 1 1 calc R
H17C H 0.2337 0.7064 0.2498 0.201 Uiso 1 1 calc R
C18 C 0.2828(3) 0.8238(5) 0.2471(3) 0.113(3) Uani 1 1 d D
H18A H 0.2721 0.7837 0.2223 0.170 Uiso 1 1 calc R
H18B H 0.3094 0.8459 0.2533 0.170 Uiso 1 1 calc R
H18C H 0.2647 0.8760 0.2414 0.170 Uiso 1 1 calc R
C19 C 0.36872(14) 0.7410(3) 0.20061(14) 0.0386(10) Uani 1 1 d .
C20 C 0.37227(17) 0.7925(4) 0.16559(16) 0.0531(13) Uani 1 1 d .
H20A H 0.3550 0.8467 0.1574 0.080 Uiso 1 1 calc R
H20B H 0.3638 0.7524 0.1410 0.080 Uiso 1 1 calc R
H20C H 0.4002 0.8112 0.1759 0.080 Uiso 1 1 calc R
C21 C 0.32511(14) 0.7101(3) 0.18209(15) 0.0479(12) Uani 1 1 d .
H21A H 0.3220 0.6731 0.2030 0.072 Uiso 1 1 calc R
H21B H 0.3177 0.6735 0.1567 0.072 Uiso 1 1 calc R
H21C H 0.3076 0.7637 0.1747 0.072 Uiso 1 1 calc R
C22 C 0.39662(16) 0.6575(3) 0.21263(16) 0.0508(12) Uani 1 1 d .
H22A H 0.4243 0.6779 0.2225 0.076 Uiso 1 1 calc R
H22B H 0.3881 0.6179 0.1879 0.076 Uiso 1 1 calc R
H22C H 0.3952 0.6233 0.2352 0.076 Uiso 1 1 calc R
C23 C 0.42016(15) 1.0474(3) 0.27497(16) 0.0467(12) Uani 1 1 d .
C24 C 0.3835(2) 1.0994(4) 0.2437(2) 0.092(3) Uani 1 1 d .
H24A H 0.3635 1.1004 0.2535 0.137 Uiso 1 1 calc R
H24B H 0.3721 1.0694 0.2160 0.137 Uiso 1 1 calc R
H24C H 0.3912 1.1622 0.2413 0.137 Uiso 1 1 calc R
C25 C 0.4521(2) 1.0501(4) 0.2597(2) 0.0772(19) Uani 1 1 d .
H25A H 0.4415 1.0186 0.2324 0.116 Uiso 1 1 calc R
H25B H 0.4767 1.0196 0.2805 0.116 Uiso 1 1 calc R
H25C H 0.4581 1.1138 0.2564 0.116 Uiso 1 1 calc R
C26 C 0.4389(2) 1.0936(4) 0.3175(2) 0.078(2) Uani 1 1 d .
H26A H 0.4452 1.1572 0.3145 0.117 Uiso 1 1 calc R
H26B H 0.4636 1.0614 0.3369 0.117 Uiso 1 1 calc R
H26C H 0.4200 1.0921 0.3287 0.117 Uiso 1 1 calc R
C27 C 0.25525(13) 0.5281(3) 0.37232(14) 0.0371(10) Uani 1 1 d .
C28 C 0.22734(17) 0.5150(4) 0.39143(18) 0.0603(15) Uani 1 1 d .
H28A H 0.2427 0.4900 0.4200 0.090 Uiso 1 1 calc R
H28B H 0.2057 0.4725 0.3739 0.090 Uiso 1 1 calc R
H28C H 0.2157 0.5740 0.3926 0.090 Uiso 1 1 calc R
C29 C 0.27592(15) 0.4367(3) 0.37450(17) 0.0512(13) Uani 1 1 d .
H29A H 0.2941 0.4441 0.3626 0.077 Uiso 1 1 calc R
H29B H 0.2556 0.3906 0.3583 0.077 Uiso 1 1 calc R
H29C H 0.2913 0.4171 0.4040 0.077 Uiso 1 1 calc R
C30 C 0.22848(14) 0.5540(3) 0.32578(15) 0.0475(12) Uani 1 1 d .
H30A H 0.2157 0.6132 0.3241 0.071 Uiso 1 1 calc R
H30B H 0.2077 0.5072 0.3119 0.071 Uiso 1 1 calc R
H30C H 0.2449 0.5582 0.3117 0.071 Uiso 1 1 calc R
C31 C 0.32213(15) 0.7495(3) 0.49673(14) 0.0446(11) Uani 1 1 d .
C32 C 0.3016(2) 0.8407(4) 0.48370(19) 0.078(2) Uani 1 1 d .
H32A H 0.2998 0.8681 0.5075 0.117 Uiso 1 1 calc R
H32B H 0.2745 0.8326 0.4598 0.117 Uiso 1 1 calc R
H32C H 0.3171 0.8811 0.4753 0.117 Uiso 1 1 calc R
C33 C 0.36408(18) 0.7622(6) 0.53203(18) 0.092(3) Uani 1 1 d .
H33A H 0.3785 0.8045 0.5231 0.138 Uiso 1 1 calc R
H33B H 0.3779 0.7031 0.5394 0.138 Uiso 1 1 calc R
H33C H 0.3632 0.7873 0.5567 0.138 Uiso 1 1 calc R
C34 C 0.3007(3) 0.6895(6) 0.5145(3) 0.125(4) Uani 1 1 d .
H34A H 0.3024 0.7186 0.5398 0.188 Uiso 1 1 calc R
H34B H 0.3135 0.6293 0.5220 0.188 Uiso 1 1 calc R
H34C H 0.2724 0.6824 0.4932 0.188 Uiso 1 1 calc R
C35 C 0.39551(16) 0.4778(3) 0.30552(17) 0.0486(12) Uani 1 1 d .
H35A H 0.4221 0.5083 0.3186 0.058 Uiso 1 1 calc R
H35B H 0.3814 0.4911 0.2748 0.058 Uiso 1 1 calc R
C36 C 0.4001(3) 0.3769(4) 0.3133(3) 0.088(2) Uani 1 1 d D
H36A H 0.3798 0.3432 0.2884 0.106 Uiso 1 1 calc R
H36B H 0.4272 0.3566 0.3193 0.106 Uiso 1 1 calc R
C37 C 0.3943(3) 0.3614(5) 0.3491(3) 0.120(4) Uani 1 1 d D
H37A H 0.4205 0.3595 0.3754 0.144 Uiso 1 1 calc R
H37B H 0.3804 0.3024 0.3461 0.144 Uiso 1 1 calc R
C38 C 0.3701(2) 0.4360(4) 0.3509(2) 0.0720(19) Uani 1 1 d .
H38A H 0.3420 0.4159 0.3401 0.086 Uiso 1 1 calc R
H38B H 0.3808 0.4573 0.3803 0.086 Uiso 1 1 calc R
C39 C 0.57822(12) 0.7618(3) 0.50119(13) 0.0306(8) Uani 1 1 d .
C40 C 0.57036(12) 0.8015(3) 0.53197(13) 0.0322(9) Uani 1 1 d .
C41 C 0.60326(13) 0.8346(3) 0.56879(13) 0.0348(9) Uani 1 1 d .
H41 H 0.5983 0.8611 0.5898 0.042 Uiso 1 1 calc R
C42 C 0.64283(12) 0.8309(3) 0.57642(13) 0.0344(9) Uani 1 1 d .
C43 C 0.64918(13) 0.7933(3) 0.54479(14) 0.0363(9) Uani 1 1 d .
H43 H 0.6758 0.7906 0.5487 0.044 Uiso 1 1 calc R
C44 C 0.61781(12) 0.7595(3) 0.50767(13) 0.0320(9) Uani 1 1 d .
C45 C 0.58066(12) 0.4903(3) 0.38123(12) 0.0303(8) Uani 1 1 d .
C46 C 0.57468(13) 0.4100(3) 0.35670(13) 0.0362(9) Uani 1 1 d .
C47 C 0.60579(14) 0.3808(3) 0.35038(13) 0.0392(10) Uani 1 1 d .
H47 H 0.6016 0.3275 0.3338 0.047 Uiso 1 1 calc R
C48 C 0.64342(13) 0.4244(3) 0.36680(13) 0.0354(9) Uani 1 1 d .
C49 C 0.64850(12) 0.5024(3) 0.39086(12) 0.0327(9) Uani 1 1 d .
H49 H 0.6735 0.5338 0.4028 0.039 Uiso 1 1 calc R
C50 C 0.61783(12) 0.5356(3) 0.39798(12) 0.0295(8) Uani 1 1 d .
C51 C 0.62537(12) 0.7301(3) 0.47200(13) 0.0349(9) Uani 1 1 d .
H51A H 0.6102 0.7719 0.4479 0.042 Uiso 1 1 calc R
H51B H 0.6543 0.7393 0.4814 0.042 Uiso 1 1 calc R
C52 C 0.62287(12) 0.6276(3) 0.41904(12) 0.0299(8) Uani 1 1 d .
H52A H 0.6508 0.6483 0.4288 0.036 Uiso 1 1 calc R
H52B H 0.6049 0.6714 0.3973 0.036 Uiso 1 1 calc R
C53 C 0.63977(12) 0.5663(3) 0.48885(13) 0.0381(10) Uani 1 1 d D
C54A C 0.62078(17) 0.5398(4) 0.51682(18) 0.0260(12) Uiso 0.65 1 d PD
C54B C 0.6166(4) 0.4892(10) 0.4942(6) 0.065(4) Uiso 0.35 1 d PD
C55 C 0.5713(2) 0.4193(4) 0.4765(2) 0.091(3) Uani 1 1 d .
H55A H 0.5804 0.4109 0.4555 0.137 Uiso 1 1 calc R
H55B H 0.5424 0.4063 0.4634 0.137 Uiso 1 1 calc R
H55C H 0.5860 0.3775 0.5002 0.137 Uiso 1 1 calc R
C56 C 0.5626(3) 0.5178(6) 0.5214(2) 0.116(3) Uani 1 1 d .
H56A H 0.5709 0.4635 0.5395 0.174 Uiso 1 1 calc R
H56B H 0.5331 0.5204 0.5055 0.174 Uiso 1 1 calc R
H56C H 0.5728 0.5727 0.5390 0.174 Uiso 1 1 calc R
C57 C 0.52712(13) 0.8126(3) 0.52471(15) 0.0416(10) Uani 1 1 d .
C58 C 0.52603(16) 0.8620(4) 0.56149(18) 0.0647(16) Uani 1 1 d .
H58A H 0.5416 0.8272 0.5876 0.097 Uiso 1 1 calc R
H58B H 0.4981 0.8673 0.5558 0.097 Uiso 1 1 calc R
H58C H 0.5377 0.9231 0.5647 0.097 Uiso 1 1 calc R
C59 C 0.50671(16) 0.7197(4) 0.51960(19) 0.0573(14) Uani 1 1 d .
H59A H 0.5212 0.6846 0.5458 0.086 Uiso 1 1 calc R
H59B H 0.5071 0.6861 0.4963 0.086 Uiso 1 1 calc R
H59C H 0.4788 0.7289 0.5134 0.086 Uiso 1 1 calc R
C60 C 0.50224(15) 0.8693(4) 0.48440(17) 0.0534(13) Uani 1 1 d .
H60A H 0.4748 0.8765 0.4799 0.080 Uiso 1 1 calc R
H60B H 0.5015 0.8379 0.4601 0.080 Uiso 1 1 calc R
H60C H 0.5146 0.9296 0.4876 0.080 Uiso 1 1 calc R
C61 C 0.67748(13) 0.8712(3) 0.61673(14) 0.0425(11) Uani 1 1 d .
C62 C 0.66552(19) 0.8959(5) 0.65024(17) 0.0710(17) Uani 1 1 d .
H62A H 0.6574 0.8404 0.6593 0.106 Uiso 1 1 calc R
H62B H 0.6430 0.9391 0.6383 0.106 Uiso 1 1 calc R
H62C H 0.6885 0.9239 0.6746 0.106 Uiso 1 1 calc R
C63 C 0.6899(2) 0.9617(4) 0.6053(2) 0.083(2) Uani 1 1 d .
H63A H 0.7116 0.9894 0.6309 0.124 Uiso 1 1 calc R
H63B H 0.6668 1.0032 0.5930 0.124 Uiso 1 1 calc R
H63C H 0.6994 0.9505 0.5848 0.124 Uiso 1 1 calc R
C64 C 0.7128(2) 0.8100(5) 0.6347(2) 0.129(4) Uani 1 1 d .
H64A H 0.7052 0.7505 0.6411 0.194 Uiso 1 1 calc R
H64B H 0.7342 0.8369 0.6606 0.194 Uiso 1 1 calc R
H64C H 0.7225 0.8020 0.6141 0.194 Uiso 1 1 calc R
C65 C 0.53395(14) 0.3602(3) 0.33596(15) 0.0439(11) Uani 1 1 d .
C66 C 0.53414(17) 0.2784(4) 0.30927(18) 0.0633(16) Uani 1 1 d .
H66A H 0.5078 0.2483 0.2965 0.095 Uiso 1 1 calc R
H66B H 0.5550 0.2349 0.3274 0.095 Uiso 1 1 calc R
H66C H 0.5397 0.3000 0.2869 0.095 Uiso 1 1 calc R
C67 C 0.50048(15) 0.4252(4) 0.30697(16) 0.0559(14) Uani 1 1 d .
H67A H 0.4978 0.4745 0.3238 0.084 Uiso 1 1 calc R
H67B H 0.4751 0.3915 0.2924 0.084 Uiso 1 1 calc R
H67C H 0.5071 0.4512 0.2861 0.084 Uiso 1 1 calc R
C68 C 0.52460(16) 0.3231(4) 0.37029(17) 0.0575(14) Uani 1 1 d .
H68A H 0.5209 0.3743 0.3855 0.086 Uiso 1 1 calc R
H68B H 0.5470 0.2850 0.3902 0.086 Uiso 1 1 calc R
H68C H 0.5000 0.2863 0.3570 0.086 Uiso 1 1 calc R
C69 C 0.67521(15) 0.3886(3) 0.35595(15) 0.0426(11) Uani 1 1 d .
C70 C 0.68380(19) 0.2871(4) 0.3674(2) 0.0640(16) Uani 1 1 d .
H70A H 0.7026 0.2642 0.3581 0.096 Uiso 1 1 calc R
H70B H 0.6586 0.2524 0.3533 0.096 Uiso 1 1 calc R
H70C H 0.6957 0.2797 0.3981 0.096 Uiso 1 1 calc R
C71 C 0.71481(17) 0.4409(4) 0.3794(2) 0.0705(18) Uani 1 1 d .
H71A H 0.7103 0.5054 0.3712 0.106 Uiso 1 1 calc R
H71B H 0.7345 0.4152 0.3721 0.106 Uiso 1 1 calc R
H71C H 0.7250 0.4355 0.4100 0.106 Uiso 1 1 calc R
C72 C 0.6593(2) 0.4006(5) 0.30845(18) 0.0729(19) Uani 1 1 d .
H72A H 0.6562 0.4658 0.3015 0.109 Uiso 1 1 calc R
H72B H 0.6333 0.3700 0.2929 0.109 Uiso 1 1 calc R
H72C H 0.6784 0.3735 0.3006 0.109 Uiso 1 1 calc R
C73 C 0.51786(16) 0.8134(3) 0.37661(16) 0.0496(12) Uani 1 1 d .
H73A H 0.5401 0.8369 0.4034 0.060 Uiso 1 1 calc R
H73B H 0.4920 0.8315 0.3748 0.060 Uiso 1 1 calc R
C74 C 0.5211(2) 0.8488(4) 0.3399(2) 0.0728(18) Uani 1 1 d .
H74A H 0.5495 0.8559 0.3468 0.087 Uiso 1 1 calc R
H74B H 0.5072 0.9085 0.3304 0.087 Uiso 1 1 calc R
C75 C 0.5007(2) 0.7772(5) 0.30728(18) 0.0738(18) Uani 1 1 d .
H75A H 0.5144 0.7696 0.2901 0.089 Uiso 1 1 calc R
H75B H 0.4723 0.7942 0.2883 0.089 Uiso 1 1 calc R
C76 C 0.5029(2) 0.6911(4) 0.33026(17) 0.082(2) Uani 1 1 d .
H76A H 0.4758 0.6648 0.3200 0.099 Uiso 1 1 calc R
H76B H 0.5200 0.6456 0.3261 0.099 Uiso 1 1 calc R
C77 C 0.0939(3) 0.5079(6) 0.4440(4) 0.113(3) Uani 1 1 d D
C78 C 0.1301(2) 0.4661(5) 0.4510(3) 0.095(3) Uani 1 1 d D
H78 H 0.1475 0.4357 0.4767 0.115 Uiso 1 1 calc R
C79 C 0.1379(3) 0.4726(6) 0.4184(3) 0.109(3) Uani 1 1 d D
H79 H 0.1617 0.4454 0.4211 0.131 Uiso 1 1 calc R
C80 C 0.1118(4) 0.5188(7) 0.3802(4) 0.154(5) Uani 1 1 d D
H80 H 0.1195 0.5240 0.3589 0.185 Uiso 1 1 calc R
C81 C 0.0764(5) 0.5557(8) 0.3731(4) 0.200(9) Uani 1 1 d D
H81 H 0.0580 0.5834 0.3471 0.240 Uiso 1 1 calc R
C82 C 0.0694(3) 0.5496(6) 0.4066(4) 0.118(4) Uani 1 1 d D
H82 H 0.0454 0.5767 0.4037 0.141 Uiso 1 1 calc R
C83 C 0.0867(4) 0.5063(8) 0.4803(4) 0.186(6) Uani 1 1 d D
H83A H 0.0984 0.5610 0.4975 0.279 Uiso 1 1 calc R
H83B H 0.0992 0.4517 0.4973 0.279 Uiso 1 1 calc R
H83C H 0.0577 0.5051 0.4703 0.279 Uiso 1 1 calc R
C84 C 0.2470(3) 0.3388(10) 0.5029(6) 0.139(4) Uani 1 1 d D
C85 C 0.2398(3) 0.2968(11) 0.4655(5) 0.130(4) Uani 1 1 d D
H85 H 0.2323 0.3357 0.4418 0.156 Uiso 1 1 calc R
C86 C 0.2424(3) 0.2041(13) 0.4590(5) 0.174(6) Uani 1 1 d D
H86 H 0.2378 0.1757 0.4334 0.209 Uiso 1 1 calc R
C87 C 0.2460(6) 0.4385(15) 0.5106(8) 0.178(13) Uani 0.50 1 d PD
H87A H 0.2713 0.4666 0.5154 0.267 Uiso 0.50 1 calc PR
H87B H 0.2425 0.4477 0.5354 0.267 Uiso 0.50 1 calc PR
H87C H 0.2235 0.4667 0.4858 0.267 Uiso 0.50 1 calc PR

loop_
_atom_site_aniso_label
_atom_site_aniso_U_11
_atom_site_aniso_U_22
_atom_site_aniso_U_33
_atom_site_aniso_U_23
_atom_site_aniso_U_13
_atom_site_aniso_U_12
Yb1 0.02686(9) 0.02275(8) 0.02238(8) -0.00182(6) 0.01107(7) -0.00218(6)
Yb2 0.02341(9) 0.02877(9) 0.02343(8) -0.00003(6) 0.00892(7) -0.00015(6)
Cl1 0.0402(6) 0.0441(6) 0.0309(5) -0.0068(4) 0.0067(4) -0.0116(5)
Cl2 0.0279(5) 0.0661(8) 0.0499(7) -0.0056(6) 0.0151(5) -0.0090(5)
O1 0.0381(16) 0.0265(14) 0.0344(15) -0.0050(11) 0.0217(13) -0.0085(11)
O2 0.0362(15) 0.0303(14) 0.0294(14) -0.0057(11) 0.0194(12) -0.0065(12)
O3 0.0388(16) 0.0328(15) 0.0349(16) 0.0069(12) 0.0183(13) 0.0075(12)
O4 0.0255(14) 0.0396(16) 0.0303(15) -0.0084(12) 0.0095(12) -0.0002(12)
O5 0.0316(15) 0.0364(15) 0.0357(16) -0.0110(12) 0.0167(13) -0.0037(12)
O6 0.072(2) 0.0361(17) 0.0285(16) 0.0042(13) 0.0164(16) 0.0031(16)
N1 0.0276(16) 0.0261(16) 0.0220(16) -0.0011(12) 0.0100(13) -0.0024(13)
N2 0.037(2) 0.0340(18) 0.0282(18) -0.0017(14) 0.0060(15) 0.0084(15)
N4 0.0296(18) 0.0366(18) 0.0311(18) 0.0055(14) 0.0142(15) 0.0021(14)
C1 0.030(2) 0.0265(19) 0.034(2) -0.0003(16) 0.0173(17) -0.0044(15)
C2 0.028(2) 0.034(2) 0.032(2) -0.0017(16) 0.0163(17) -0.0036(16)
C3 0.037(2) 0.035(2) 0.034(2) 0.0043(17) 0.0181(19) -0.0052(18)
C4 0.033(2) 0.028(2) 0.038(2) 0.0024(17) 0.0147(18) -0.0061(16)
C5 0.030(2) 0.031(2) 0.034(2) -0.0076(17) 0.0132(17) -0.0101(16)
C6 0.027(2) 0.030(2) 0.030(2) -0.0034(16) 0.0137(16) -0.0057(15)
C7 0.034(2) 0.0258(19) 0.0264(19) 0.0015(15) 0.0134(16) 0.0021(16)
C8 0.032(2) 0.033(2) 0.028(2) 0.0028(16) 0.0138(17) 0.0013(16)
C9 0.034(2) 0.042(2) 0.032(2) 0.0028(18) 0.0190(18) 0.0037(18)
C10 0.040(2) 0.038(2) 0.026(2) -0.0004(17) 0.0158(18) 0.0058(18)
C11 0.036(2) 0.033(2) 0.025(2) -0.0009(16) 0.0093(17) -0.0001(17)
C12 0.030(2) 0.031(2) 0.0230(19) 0.0023(15) 0.0097(16) 0.0013(16)
C13 0.029(2) 0.036(2) 0.0229(19) 0.0000(16) 0.0070(16) -0.0067(17)
C14 0.031(2) 0.037(2) 0.026(2) 0.0023(16) 0.0102(17) -0.0020(17)
C15 0.037(2) 0.0264(19) 0.032(2) -0.0032(16) 0.0144(18) 0.0019(17)
C16A 0.043(4) 0.037(4) 0.035(4) -0.004(3) 0.019(3) 0.009(3)
C16B 0.046(7) 0.027(6) 0.030(6) 0.009(5) 0.016(5) 0.000(5)
C17 0.104(6) 0.085(5) 0.277(13) 0.093(7) 0.143(8) 0.059(5)
C18 0.147(7) 0.119(6) 0.130(7) 0.094(6) 0.111(6) 0.101(6)
C19 0.050(3) 0.036(2) 0.034(2) -0.0061(18) 0.024(2) -0.0087(19)
C20 0.076(4) 0.056(3) 0.041(3) -0.005(2) 0.038(3) -0.012(3)
C21 0.050(3) 0.056(3) 0.034(2) -0.010(2) 0.017(2) -0.017(2)
C22 0.064(3) 0.048(3) 0.051(3) -0.012(2) 0.036(3) -0.006(2)
C23 0.055(3) 0.032(2) 0.045(3) 0.001(2) 0.017(2) -0.015(2)
C24 0.080(5) 0.038(3) 0.107(6) 0.018(3) 0.006(4) -0.006(3)
C25 0.084(5) 0.065(4) 0.083(5) 0.010(3) 0.041(4) -0.031(3)
C26 0.100(5) 0.041(3) 0.072(4) -0.009(3) 0.025(4) -0.035(3)
C27 0.035(2) 0.041(2) 0.038(2) -0.0014(19) 0.0195(19) -0.0060(18)
C28 0.060(3) 0.069(4) 0.063(4) -0.014(3) 0.039(3) -0.027(3)
C29 0.052(3) 0.034(2) 0.061(3) -0.001(2) 0.022(3) -0.009(2)
C30 0.037(3) 0.054(3) 0.041(3) -0.004(2) 0.011(2) -0.009(2)
C31 0.054(3) 0.054(3) 0.030(2) -0.006(2) 0.023(2) 0.003(2)
C32 0.086(5) 0.080(4) 0.057(4) -0.017(3) 0.026(3) 0.038(4)
C33 0.071(4) 0.143(7) 0.037(3) -0.041(4) 0.005(3) 0.031(4)
C34 0.234(11) 0.114(6) 0.099(6) -0.044(5) 0.136(7) -0.065(7)
C35 0.058(3) 0.047(3) 0.053(3) 0.005(2) 0.036(3) 0.015(2)
C36 0.129(6) 0.051(4) 0.120(6) 0.015(4) 0.089(6) 0.032(4)
C37 0.185(9) 0.059(4) 0.176(9) 0.053(5) 0.134(8) 0.051(5)
C38 0.103(5) 0.047(3) 0.095(5) 0.036(3) 0.071(4) 0.031(3)
C39 0.030(2) 0.030(2) 0.028(2) -0.0027(16) 0.0103(17) 0.0012(16)
C40 0.033(2) 0.033(2) 0.029(2) -0.0031(16) 0.0144(17) 0.0039(17)
C41 0.038(2) 0.034(2) 0.030(2) -0.0050(17) 0.0148(18) 0.0008(18)
C42 0.033(2) 0.032(2) 0.032(2) -0.0055(17) 0.0105(18) -0.0006(17)
C43 0.028(2) 0.038(2) 0.039(2) -0.0075(18) 0.0131(18) -0.0052(17)
C44 0.027(2) 0.036(2) 0.032(2) -0.0078(17) 0.0134(17) -0.0034(16)
C45 0.034(2) 0.032(2) 0.026(2) 0.0016(16) 0.0152(17) 0.0001(16)
C46 0.037(2) 0.036(2) 0.032(2) -0.0052(17) 0.0126(18) -0.0021(18)
C47 0.058(3) 0.032(2) 0.028(2) -0.0024(17) 0.022(2) 0.007(2)
C48 0.046(3) 0.034(2) 0.030(2) 0.0034(17) 0.0207(19) 0.0090(18)
C49 0.031(2) 0.041(2) 0.027(2) 0.0030(17) 0.0147(17) 0.0017(17)
C50 0.035(2) 0.031(2) 0.0249(19) 0.0003(15) 0.0162(17) 0.0006(16)
C51 0.031(2) 0.040(2) 0.034(2) -0.0099(18) 0.0159(18) -0.0091(18)
C52 0.033(2) 0.031(2) 0.030(2) -0.0022(16) 0.0186(17) -0.0046(16)
C53 0.026(2) 0.054(3) 0.030(2) 0.0126(19) 0.0102(17) 0.0099(19)
C55 0.097(5) 0.042(3) 0.061(4) 0.018(3) -0.020(3) -0.012(3)
C56 0.179(8) 0.131(7) 0.072(5) 0.064(5) 0.087(6) 0.086(6)
C57 0.035(2) 0.048(3) 0.043(3) -0.007(2) 0.019(2) 0.002(2)
C58 0.046(3) 0.095(5) 0.057(3) -0.021(3) 0.027(3) 0.009(3)
C59 0.046(3) 0.062(3) 0.076(4) -0.004(3) 0.040(3) -0.006(3)
C60 0.042(3) 0.057(3) 0.056(3) -0.006(2) 0.019(2) 0.015(2)
C61 0.036(2) 0.044(3) 0.035(2) -0.0145(19) 0.0071(19) -0.0024(19)
C62 0.071(4) 0.090(5) 0.042(3) -0.020(3) 0.019(3) -0.015(3)
C63 0.096(5) 0.080(4) 0.067(4) -0.031(4) 0.035(4) -0.043(4)
C64 0.071(5) 0.124(6) 0.093(5) -0.073(5) -0.039(4) 0.057(4)
C65 0.046(3) 0.040(2) 0.040(3) -0.018(2) 0.016(2) -0.009(2)
C66 0.058(3) 0.055(3) 0.065(4) -0.035(3) 0.020(3) -0.013(3)
C67 0.042(3) 0.063(3) 0.047(3) -0.015(3) 0.009(2) -0.003(2)
C68 0.057(3) 0.054(3) 0.056(3) -0.013(3) 0.023(3) -0.023(3)
C69 0.048(3) 0.044(3) 0.042(3) 0.004(2) 0.027(2) 0.013(2)
C70 0.084(4) 0.050(3) 0.075(4) 0.007(3) 0.051(4) 0.025(3)
C71 0.052(3) 0.074(4) 0.100(5) -0.012(4) 0.048(4) 0.010(3)
C72 0.085(4) 0.103(5) 0.053(3) 0.014(3) 0.051(3) 0.034(4)
C73 0.054(3) 0.038(2) 0.045(3) 0.008(2) 0.014(2) 0.006(2)
C74 0.085(5) 0.063(4) 0.073(4) 0.018(3) 0.040(4) -0.003(3)
C75 0.080(4) 0.097(5) 0.043(3) 0.020(3) 0.029(3) 0.006(4)
C76 0.134(6) 0.060(4) 0.029(3) 0.001(2) 0.020(3) 0.012(4)
C77 0.133(8) 0.070(5) 0.154(10) -0.026(6) 0.084(8) -0.028(5)
C78 0.070(5) 0.052(4) 0.161(9) -0.028(5) 0.053(5) -0.003(3)
C79 0.092(6) 0.082(6) 0.141(9) -0.012(6) 0.046(7) -0.010(5)
C80 0.134(10) 0.084(7) 0.161(12) -0.025(7) 0.006(9) -0.014(6)
C81 0.234(17) 0.074(7) 0.127(10) -0.014(7) -0.045(12) -0.007(8)
C82 0.086(6) 0.063(5) 0.120(8) -0.001(6) -0.016(6) 0.013(4)
C83 0.229(14) 0.132(10) 0.277(18) 0.013(10) 0.186(14) -0.046(9)
C84 0.061(5) 0.201(13) 0.149(11) 0.028(12) 0.045(7) -0.017(7)
C85 0.084(6) 0.155(11) 0.129(11) 0.055(9) 0.034(7) -0.018(7)
C86 0.064(6) 0.238(19) 0.194(16) 0.063(14) 0.042(8) -0.035(9)
C87 0.083(13) 0.23(3) 0.18(3) -0.10(2) 0.031(14) 0.021(16)

loop_
_atom_type_symbol
_atom_type_description
_atom_type_scat_dispersion_real
_atom_type_scat_dispersion_imag
_atom_type_scat_source
C C 0.0033 0.0016 'International Tables Vol C Tables 4.2.6.8 and 6.1.1.4'
H H 0.0000 0.0000 'International Tables Vol C Tables 4.2.6.8 and 6.1.1.4'
Cl Cl 0.1484 0.1585 'International Tables Vol C Tables 4.2.6.8 and 6.1.1.4'
N N 0.0061 0.0033 'International Tables Vol C Tables 4.2.6.8 and 6.1.1.4'
O O 0.0106 0.0060 'International Tables Vol C Tables 4.2.6.8 and 6.1.1.4'
Yb Yb -0.3850 5.5486 'International Tables Vol C Tables 4.2.6.8 and 6.1.1.4'

loop_
_geom_angle_atom_site_label_1
_geom_angle_atom_site_label_2
_geom_angle_atom_site_label_3
_geom_angle
_geom_angle_site_symmetry_1
O2 Yb1 O1 155.58(11) .
O2 Yb1 O3 84.49(10) .
O1 Yb1 O3 86.40(10) .
O2 Yb1 N1 80.01(10) .
O1 Yb1 N1 80.18(10) .
O3 Yb1 N1 103.50(10) .
O2 Yb1 N2 91.61(12) .
O1 Yb1 N2 95.55(12) .
O3 Yb1 N2 174.28(11) .
N1 Yb1 N2 71.62(11) .
O2 Yb1 Cl1 100.42(8) .
O1 Yb1 Cl1 102.49(8) .
O3 Yb1 Cl1 91.99(8) .
N1 Yb1 Cl1 164.45(8) .
N2 Yb1 Cl1 92.84(8) .
O2 Yb1 C1 145.93(10) .
O1 Yb1 C1 17.25(10) .
O3 Yb1 C1 99.32(10) .
N1 Yb1 C1 66.13(10) .
N2 Yb1 C1 81.59(11) .
Cl1 Yb1 C1 113.18(8) .
O5 Yb2 O4 156.82(11) .
O5 Yb2 O6 85.93(12) .
O4 Yb2 O6 83.30(11) .
O5 Yb2 N4 94.39(12) .
O4 Yb2 N4 91.78(11) .
O6 Yb2 N4 167.44(12) .
O5 Yb2 N3 79.26(10) .
O4 Yb2 N3 81.57(10) .
O6 Yb2 N3 96.24(12) .
N4 Yb2 N3 71.54(11) .
O5 Yb2 Cl2 99.21(8) .
O4 Yb2 Cl2 102.46(8) .
O6 Yb2 Cl2 97.22(9) .
N4 Yb2 Cl2 95.12(8) .
N3 Yb2 Cl2 166.31(8) .
O5 Yb2 C39 146.45(10) .
O4 Yb2 C39 16.67(10) .
O6 Yb2 C39 93.68(11) .
N4 Yb2 C39 79.11(11) .
N3 Yb2 C39 67.41(10) .
Cl2 Yb2 C39 114.07(8) .
C1 O1 Yb1 134.8(2) .
C7 O2 Yb1 140.9(2) .
C38 O3 C35 108.8(3) .
C38 O3 Yb1 125.4(3) .
C35 O3 Yb1 123.3(3) .
C39 O4 Yb2 136.7(2) .
C45 O5 Yb2 143.5(3) .
C73 O6 C76 107.8(4) .
C73 O6 Yb2 128.5(3) .
C76 O6 Yb2 123.5(3) .
C15 N1 C13 110.6(3) .
C15 N1 C14 111.1(3) .
C13 N1 C14 105.5(3) .
C15 N1 Yb1 113.0(2) .
C13 N1 Yb1 109.7(2) .
C14 N1 Yb1 106.6(2) .
C18 N2 C17 106.2(5) .
C18 N2 C16A 122.6(5) .
C17 N2 C16A 94.6(5) .
C18 N2 C16B 77.6(6) .
C17 N2 C16B 134.0(7) .
C16A N2 C16B 51.4(5) .
C18 N2 Yb1 114.3(3) .
C17 N2 Yb1 111.6(3) .
C16A N2 Yb1 105.8(3) .
C16B N2 Yb1 107.6(5) .
C53 N3 C51 111.4(3) .
C53 N3 C52 110.2(3) .
C51 N3 C52 105.7(3) .
C53 N3 Yb2 112.5(2) .
C51 N3 Yb2 109.0(2) .
C52 N3 Yb2 107.8(2) .
C54B N4 C55 78.5(7) .
C54B N4 C54A 42.8(7) .
C55 N4 C54A 116.3(4) .
C54B N4 C56 136.1(8) .
C55 N4 C56 104.2(5) .
C54A N4 C56 104.5(5) .
C54B N4 Yb2 107.7(7) .
C55 N4 Yb2 105.6(3) .
C54A N4 Yb2 112.8(3) .
C56 N4 Yb2 113.2(3) .
O1 C1 C6 118.1(3) .
O1 C1 C2 122.6(4) .
C6 C1 C2 119.3(3) .
O1 C1 Yb1 27.99(16) .
C6 C1 Yb1 97.3(2) .
C2 C1 Yb1 138.5(3) .
C3 C2 C1 117.2(4) .
C3 C2 C19 122.1(4) .
C1 C2 C19 120.6(4) .
C2 C3 C4 124.5(4) .
C2 C3 H3 117.8 .
C4 C3 H3 117.8 .
C5 C4 C3 116.6(4) .
C5 C4 C23 123.3(4) .
C3 C4 C23 120.1(4) .
C4 C5 C6 121.6(4) .
C4 C5 H5 119.2 .
C6 C5 H5 119.2 .
C1 C6 C5 120.5(4) .
C1 C6 C13 119.3(3) .
C5 C6 C13 120.2(4) .
O2 C7 C12 118.5(4) .
O2 C7 C8 122.6(4) .
C12 C7 C8 118.9(4) .
C9 C8 C7 117.1(4) .
C9 C8 C27 121.1(4) .
C7 C8 C27 121.7(4) .
C10 C9 C8 125.1(4) .
C10 C9 H9 117.5 .
C8 C9 H9 117.5 .
C11 C10 C9 116.1(4) .
C11 C10 C31 121.9(4) .
C9 C10 C31 121.9(4) .
C10 C11 C12 122.2(4) .
C10 C11 H11 118.9 .
C12 C11 H11 118.9 .
C11 C12 C7 120.6(4) .
C11 C12 C14 119.9(4) .
C7 C12 C14 119.4(4) .
N1 C13 C6 115.0(3) .
N1 C13 H13A 108.5 .
C6 C13 H13A 108.5 .
N1 C13 H13B 108.5 .
C6 C13 H13B 108.5 .
H13A C13 H13B 107.5 .
N1 C14 C12 116.5(3) .
N1 C14 H14A 108.2 .
C12 C14 H14A 108.2 .
N1 C14 H14B 108.2 .
C12 C14 H14B 108.2 .
H14A C14 H14B 107.3 .
N1 C15 C16B 111.9(5) .
N1 C15 C16A 113.1(4) .
C16B C15 C16A 50.4(5) .
N2 C16A C15 109.8(5) .
N2 C16B C15 111.9(7) .
N2 C17 H17A 109.5 .
N2 C17 H17B 109.5 .
H17A C17 H17B 109.5 .
N2 C17 H17C 109.5 .
H17A C17 H17C 109.5 .
H17B C17 H17C 109.5 .
N2 C18 H18A 109.5 .
N2 C18 H18B 109.5 .
H18A C18 H18B 109.5 .
N2 C18 H18C 109.5 .
H18A C18 H18C 109.5 .
H18B C18 H18C 109.5 .
C21 C19 C20 107.0(4) .
C21 C19 C22 110.1(4) .
C20 C19 C22 107.5(4) .
C21 C19 C2 111.7(4) .
C20 C19 C2 111.4(4) .
C22 C19 C2 109.1(4) .
C19 C20 H20A 109.5 .
C19 C20 H20B 109.5 .
H20A C20 H20B 109.5 .
C19 C20 H20C 109.5 .
H20A C20 H20C 109.5 .
H20B C20 H20C 109.5 .
C19 C21 H21A 109.5 .
C19 C21 H21B 109.5 .
H21A C21 H21B 109.5 .
C19 C21 H21C 109.5 .
H21A C21 H21C 109.5 .
H21B C21 H21C 109.5 .
C19 C22 H22A 109.5 .
C19 C22 H22B 109.5 .
H22A C22 H22B 109.5 .
C19 C22 H22C 109.5 .
H22A C22 H22C 109.5 .
H22B C22 H22C 109.5 .
C26 C23 C24 110.4(5) .
C26 C23 C4 112.1(4) .
C24 C23 C4 110.0(4) .
C26 C23 C25 106.6(5) .
C24 C23 C25 108.4(5) .
C4 C23 C25 109.2(4) .
C23 C24 H24A 109.5 .
C23 C24 H24B 109.5 .
H24A C24 H24B 109.5 .
C23 C24 H24C 109.5 .
H24A C24 H24C 109.5 .
H24B C24 H24C 109.5 .
C23 C25 H25A 109.5 .
C23 C25 H25B 109.5 .
H25A C25 H25B 109.5 .
C23 C25 H25C 109.5 .
H25A C25 H25C 109.5 .
H25B C25 H25C 109.5 .
C23 C26 H26A 109.5 .
C23 C26 H26B 109.5 .
H26A C26 H26B 109.5 .
C23 C26 H26C 109.5 .
H26A C26 H26C 109.5 .
H26B C26 H26C 109.5 .
C28 C27 C29 108.5(4) .
C28 C27 C30 106.7(4) .
C29 C27 C30 108.9(4) .
C28 C27 C8 111.9(4) .
C29 C27 C8 109.1(4) .
C30 C27 C8 111.7(4) .
C27 C28 H28A 109.5 .
C27 C28 H28B 109.5 .
H28A C28 H28B 109.5 .
C27 C28 H28C 109.5 .
H28A C28 H28C 109.5 .
H28B C28 H28C 109.5 .
C27 C29 H29A 109.5 .
C27 C29 H29B 109.5 .
H29A C29 H29B 109.5 .
C27 C29 H29C 109.5 .
H29A C29 H29C 109.5 .
H29B C29 H29C 109.5 .
C27 C30 H30A 109.5 .
C27 C30 H30B 109.5 .
H30A C30 H30B 109.5 .
C27 C30 H30C 109.5 .
H30A C30 H30C 109.5 .
H30B C30 H30C 109.5 .
C33 C31 C32 109.6(5) .
C33 C31 C10 112.6(4) .
C32 C31 C10 107.8(4) .
C33 C31 C34 106.0(6) .
C32 C31 C34 109.8(6) .
C10 C31 C34 111.0(4) .
C31 C32 H32A 109.5 .
C31 C32 H32B 109.5 .
H32A C32 H32B 109.5 .
C31 C32 H32C 109.5 .
H32A C32 H32C 109.5 .
H32B C32 H32C 109.5 .
C31 C33 H33A 109.5 .
C31 C33 H33B 109.5 .
H33A C33 H33B 109.5 .
C31 C33 H33C 109.5 .
H33A C33 H33C 109.5 .
H33B C33 H33C 109.5 .
C31 C34 H34A 109.5 .
C31 C34 H34B 109.5 .
H34A C34 H34B 109.5 .
C31 C34 H34C 109.5 .
H34A C34 H34C 109.5 .
H34B C34 H34C 109.5 .
O3 C35 C36 104.9(4) .
O3 C35 H35A 110.8 .
C36 C35 H35A 110.8 .
O3 C35 H35B 110.8 .
C36 C35 H35B 110.8 .
H35A C35 H35B 108.8 .
C37 C36 C35 105.8(5) .
C37 C36 H36A 110.6 .
C35 C36 H36A 110.6 .
C37 C36 H36B 110.6 .
C35 C36 H36B 110.6 .
H36A C36 H36B 108.7 .
C36 C37 C38 107.3(6) .
C36 C37 H37A 110.3 .
C38 C37 H37A 110.3 .
C36 C37 H37B 110.3 .
C38 C37 H37B 110.3 .
H37A C37 H37B 108.5 .
O3 C38 C37 107.3(5) .
O3 C38 H38A 110.3 .
C37 C38 H38A 110.3 .
O3 C38 H38B 110.3 .
C37 C38 H38B 110.3 .
H38A C38 H38B 108.5 .
O4 C39 C44 118.4(4) .
O4 C39 C40 121.9(4) .
C44 C39 C40 119.7(4) .
O4 C39 Yb2 26.62(16) .
C44 C39 Yb2 97.2(2) .
C40 C39 Yb2 139.5(3) .
C41 C40 C39 117.4(4) .
C41 C40 C57 121.0(4) .
C39 C40 C57 121.5(4) .
C42 C41 C40 124.0(4) .
C42 C41 H41 118.0 .
C40 C41 H41 118.0 .
C43 C42 C41 116.8(4) .
C43 C42 C61 121.6(4) .
C41 C42 C61 121.6(4) .
C44 C43 C42 121.8(4) .
C44 C43 H43 119.1 .
C42 C43 H43 119.1 .
C43 C44 C39 120.2(4) .
C43 C44 C51 119.9(4) .
C39 C44 C51 119.5(4) .
O5 C45 C50 119.3(4) .
O5 C45 C46 121.8(4) .
C50 C45 C46 118.9(4) .
C47 C46 C45 117.9(4) .
C47 C46 C65 121.0(4) .
C45 C46 C65 121.0(4) .
C46 C47 C48 124.6(4) .
C46 C47 H47 117.7 .
C48 C47 H47 117.7 .
C49 C48 C47 116.2(4) .
C49 C48 C69 123.5(4) .
C47 C48 C69 120.2(4) .
C48 C49 C50 121.6(4) .
C48 C49 H49 119.2 .
C50 C49 H49 119.2 .
C49 C50 C45 120.7(4) .
C49 C50 C52 119.2(4) .
C45 C50 C52 119.6(4) .
N3 C51 C44 118.2(3) .
N3 C51 H51A 107.8 .
C44 C51 H51A 107.8 .
N3 C51 H51B 107.8 .
C44 C51 H51B 107.8 .
H51A C51 H51B 107.1 .
N3 C52 C50 117.9(3) .
N3 C52 H52A 107.8 .
C50 C52 H52A 107.8 .
N3 C52 H52B 107.8 .
C50 C52 H52B 107.8 .
H52A C52 H52B 107.2 .
N3 C53 C54B 114.6(7) .
N3 C53 C54A 111.9(4) .
C54B C53 C54A 40.5(7) .
N4 C54A C53 112.1(4) .
N4 C54B C53 116.1(10) .
N4 C55 H55A 109.5 .
N4 C55 H55B 109.5 .
H55A C55 H55B 109.5 .
N4 C55 H55C 109.5 .
H55A C55 H55C 109.5 .
H55B C55 H55C 109.5 .
N4 C56 H56A 109.5 .
N4 C56 H56B 109.5 .
H56A C56 H56B 109.5 .
N4 C56 H56C 109.5 .
H56A C56 H56C 109.5 .
H56B C56 H56C 109.5 .
C59 C57 C58 107.5(4) .
C59 C57 C60 108.7(4) .
C58 C57 C60 107.7(4) .
C59 C57 C40 111.3(4) .
C58 C57 C40 112.0(4) .
C60 C57 C40 109.5(4) .
C57 C58 H58A 109.5 .
C57 C58 H58B 109.5 .
H58A C58 H58B 109.5 .
C57 C58 H58C 109.5 .
H58A C58 H58C 109.5 .
H58B C58 H58C 109.5 .
C57 C59 H59A 109.5 .
C57 C59 H59B 109.5 .
H59A C59 H59B 109.5 .
C57 C59 H59C 109.5 .
H59A C59 H59C 109.5 .
H59B C59 H59C 109.5 .
C57 C60 H60A 109.5 .
C57 C60 H60B 109.5 .
H60A C60 H60B 109.5 .
C57 C60 H60C 109.5 .
H60A C60 H60C 109.5 .
H60B C60 H60C 109.5 .
C64 C61 C62 110.5(5) .
C64 C61 C63 108.1(6) .
C62 C61 C63 105.0(4) .
C64 C61 C42 111.4(4) .
C62 C61 C42 113.4(4) .
C63 C61 C42 108.2(4) .
C61 C62 H62A 109.5 .
C61 C62 H62B 109.5 .
H62A C62 H62B 109.5 .
C61 C62 H62C 109.5 .
H62A C62 H62C 109.5 .
H62B C62 H62C 109.5 .
C61 C63 H63A 109.5 .
C61 C63 H63B 109.5 .
H63A C63 H63B 109.5 .
C61 C63 H63C 109.5 .
H63A C63 H63C 109.5 .
H63B C63 H63C 109.5 .
C61 C64 H64A 109.5 .
C61 C64 H64B 109.5 .
H64A C64 H64B 109.5 .
C61 C64 H64C 109.5 .
H64A C64 H64C 109.5 .
H64B C64 H64C 109.5 .
C67 C65 C66 108.0(4) .
C67 C65 C46 110.3(4) .
C66 C65 C46 111.5(4) .
C67 C65 C68 109.4(4) .
C66 C65 C68 107.6(4) .
C46 C65 C68 110.0(4) .
C65 C66 H66A 109.5 .
C65 C66 H66B 109.5 .
H66A C66 H66B 109.5 .
C65 C66 H66C 109.5 .
H66A C66 H66C 109.5 .
H66B C66 H66C 109.5 .
C65 C67 H67A 109.5 .
C65 C67 H67B 109.5 .
H67A C67 H67B 109.5 .
C65 C67 H67C 109.5 .
H67A C67 H67C 109.5 .
H67B C67 H67C 109.5 .
C65 C68 H68A 109.5 .
C65 C68 H68B 109.5 .
H68A C68 H68B 109.5 .
C65 C68 H68C 109.5 .
H68A C68 H68C 109.5 .
H68B C68 H68C 109.5 .
C71 C69 C72 108.3(5) .
C71 C69 C48 111.9(4) .
C72 C69 C48 108.4(4) .
C71 C69 C70 108.1(4) .
C72 C69 C70 109.3(4) .
C48 C69 C70 110.7(4) .
C69 C70 H70A 109.5 .
C69 C70 H70B 109.5 .
H70A C70 H70B 109.5 .
C69 C70 H70C 109.5 .
H70A C70 H70C 109.5 .
H70B C70 H70C 109.5 .
C69 C71 H71A 109.5 .
C69 C71 H71B 109.5 .
H71A C71 H71B 109.5 .
C69 C71 H71C 109.5 .
H71A C71 H71C 109.5 .
H71B C71 H71C 109.5 .
C69 C72 H72A 109.5 .
C69 C72 H72B 109.5 .
H72A C72 H72B 109.5 .
C69 C72 H72C 109.5 .
H72A C72 H72C 109.5 .
H72B C72 H72C 109.5 .
O6 C73 C74 105.0(4) .
O6 C73 H73A 110.7 .
C74 C73 H73A 110.7 .
O6 C73 H73B 110.7 .
C74 C73 H73B 110.7 .
H73A C73 H73B 108.8 .
C73 C74 C75 103.1(5) .
C73 C74 H74A 111.1 .
C75 C74 H74A 111.1 .
C73 C74 H74B 111.1 .
C75 C74 H74B 111.1 .
H74A C74 H74B 109.1 .
C74 C75 C76 106.7(5) .
C74 C75 H75A 110.4 .
C76 C75 H75A 110.4 .
C74 C75 H75B 110.4 .
C76 C75 H75B 110.4 .
H75A C75 H75B 108.6 .
O6 C76 C75 106.0(5) .
O6 C76 H76A 110.5 .
C75 C76 H76A 110.5 .
O6 C76 H76B 110.5 .
C75 C76 H76B 110.5 .
H76A C76 H76B 108.7 .
C82 C77 C78 121.2(10) .
C82 C77 C83 124.1(12) .
C78 C77 C83 114.6(11) .
C79 C78 C77 114.6(10) .
C79 C78 H78 122.7 .
C77 C78 H78 122.7 .
C78 C79 C80 122.4(11) .
C78 C79 H79 118.8 .
C80 C79 H79 118.8 .
C81 C80 C79 122.3(15) .
C81 C80 H80 118.8 .
C79 C80 H80 118.8 .
C80 C81 C82 114.1(13) .
C80 C81 H81 122.9 .
C82 C81 H81 122.9 .
C77 C82 C81 125.2(12) .
C77 C82 H82 117.4 .
C81 C82 H82 117.4 .
C77 C83 H83A 109.5 .
C77 C83 H83B 109.5 .
H83A C83 H83B 109.5 .
C77 C83 H83C 109.5 .
H83A C83 H83C 109.5 .
H83B C83 H83C 109.5 .
C86 C84 C85 126.5(14) 7_556
C86 C84 C87 106(2) 7_556
C85 C84 C87 127.2(19) .
C84 C85 C86 127.0(12) .
C84 C85 H85 116.5 .
C86 C85 H85 116.5 .
C84 C86 C85 106.5(14) 7_556
C84 C86 H86 126.8 7_556
C85 C86 H86 126.8 .
C84 C87 H87A 109.5 .
C84 C87 H87B 109.5 .
H87A C87 H87B 109.5 .
C84 C87 H87C 109.5 .
H87A C87 H87C 109.5 .
H87B C87 H87C 109.5 .

loop_
_geom_bond_atom_site_label_1
_geom_bond_atom_site_label_2
_geom_bond_distance
_geom_bond_site_symmetry_2
Yb1 O2 2.106(3) .
Yb1 O1 2.116(3) .
Yb1 O3 2.310(3) .
Yb1 N1 2.484(3) .
Yb1 N2 2.518(3) .
Yb1 Cl1 2.5363(10) .
Yb1 C1 3.201(4) .
Yb2 O5 2.086(3) .
Yb2 O4 2.093(3) .
Yb2 O6 2.318(3) .
Yb2 N4 2.468(3) .
Yb2 N3 2.484(3) .
Yb2 Cl2 2.5289(11) .
Yb2 C39 3.202(4) .
O1 C1 1.337(4) .
O2 C7 1.327(5) .
O3 C38 1.439(6) .
O3 C35 1.446(5) .
O4 C39 1.339(5) .
O5 C45 1.334(5) .
O6 C73 1.435(5) .
O6 C76 1.442(6) .
N1 C15 1.487(5) .
N1 C13 1.497(5) .
N1 C14 1.503(5) .
N2 C18 1.439(6) .
N2 C17 1.459(7) .
N2 C16A 1.498(7) .
N2 C16B 1.505(11) .
N3 C53 1.485(5) .
N3 C51 1.503(5) .
N3 C52 1.505(5) .
N4 C54B 1.438(13) .
N4 C55 1.456(7) .
N4 C54A 1.458(7) .
N4 C56 1.474(7) .
C1 C6 1.401(5) .
C1 C2 1.421(5) .
C2 C3 1.394(5) .
C2 C19 1.537(6) .
C3 C4 1.398(6) .
C3 H3 0.9500 .
C4 C5 1.385(6) .
C4 C23 1.541(6) .
C5 C6 1.403(5) .
C5 H5 0.9500 .
C6 C13 1.507(5) .
C7 C12 1.415(5) .
C7 C8 1.417(6) .
C8 C9 1.399(6) .
C8 C27 1.540(6) .
C9 C10 1.395(6) .
C9 H9 0.9500 .
C10 C11 1.380(6) .
C10 C31 1.532(6) .
C11 C12 1.392(5) .
C11 H11 0.9500 .
C12 C14 1.505(5) .
C13 H13A 0.9900 .
C13 H13B 0.9900 .
C14 H14A 0.9900 .
C14 H14B 0.9900 .
C15 C16B 1.508(10) .
C15 C16A 1.552(7) .
C17 H17A 0.9800 .
C17 H17B 0.9800 .
C17 H17C 0.9800 .
C18 H18A 0.9800 .
C18 H18B 0.9800 .
C18 H18C 0.9800 .
C19 C21 1.525(6) .
C19 C20 1.533(6) .
C19 C22 1.537(7) .
C20 H20A 0.9800 .
C20 H20B 0.9800 .
C20 H20C 0.9800 .
C21 H21A 0.9800 .
C21 H21B 0.9800 .
C21 H21C 0.9800 .
C22 H22A 0.9800 .
C22 H22B 0.9800 .
C22 H22C 0.9800 .
C23 C26 1.506(7) .
C23 C24 1.508(7) .
C23 C25 1.556(8) .
C24 H24A 0.9800 .
C24 H24B 0.9800 .
C24 H24C 0.9800 .
C25 H25A 0.9800 .
C25 H25B 0.9800 .
C25 H25C 0.9800 .
C26 H26A 0.9800 .
C26 H26B 0.9800 .
C26 H26C 0.9800 .
C27 C28 1.531(6) .
C27 C29 1.532(6) .
C27 C30 1.535(6) .
C28 H28A 0.9800 .
C28 H28B 0.9800 .
C28 H28C 0.9800 .
C29 H29A 0.9800 .
C29 H29B 0.9800 .
C29 H29C 0.9800 .
C30 H30A 0.9800 .
C30 H30B 0.9800 .
C30 H30C 0.9800 .
C31 C33 1.496(7) .
C31 C32 1.502(7) .
C31 C34 1.535(8) .
C32 H32A 0.9800 .
C32 H32B 0.9800 .
C32 H32C 0.9800 .
C33 H33A 0.9800 .
C33 H33B 0.9800 .
C33 H33C 0.9800 .
C34 H34A 0.9800 .
C34 H34B 0.9800 .
C34 H34C 0.9800 .
C35 C36 1.497(7) .
C35 H35A 0.9900 .
C35 H35B 0.9900 .
C36 C37 1.431(9) .
C36 H36A 0.9900 .
C36 H36B 0.9900 .
C37 C38 1.446(8) .
C37 H37A 0.9900 .
C37 H37B 0.9900 .
C38 H38A 0.9900 .
C38 H38B 0.9900 .
C39 C44 1.406(5) .
C39 C40 1.408(5) .
C40 C41 1.400(6) .
C40 C57 1.542(6) .
C41 C42 1.392(6) .
C41 H41 0.9500 .
C42 C43 1.390(6) .
C42 C61 1.533(6) .
C43 C44 1.386(5) .
C43 H43 0.9500 .
C44 C51 1.511(6) .
C45 C50 1.405(6) .
C45 C46 1.422(6) .
C46 C47 1.375(6) .
C46 C65 1.539(6) .
C47 C48 1.408(6) .
C47 H47 0.9500 .
C48 C49 1.390(6) .
C48 C69 1.531(6) .
C49 C50 1.396(5) .
C49 H49 0.9500 .
C50 C52 1.512(5) .
C51 H51A 0.9900 .
C51 H51B 0.9900 .
C52 H52A 0.9900 .
C52 H52B 0.9900 .
C53 C54B 1.500(13) .
C53 C54A 1.547(7) .
C55 H55A 0.9800 .
C55 H55B 0.9800 .
C55 H55C 0.9800 .
C56 H56A 0.9800 .
C56 H56B 0.9800 .
C56 H56C 0.9800 .
C57 C59 1.531(7) .
C57 C58 1.531(6) .
C57 C60 1.541(7) .
C58 H58A 0.9800 .
C58 H58B 0.9800 .
C58 H58C 0.9800 .
C59 H59A 0.9800 .
C59 H59B 0.9800 .
C59 H59C 0.9800 .
C60 H60A 0.9800 .
C60 H60B 0.9800 .
C60 H60C 0.9800 .
C61 C64 1.478(7) .
C61 C62 1.527(7) .
C61 C63 1.527(8) .
C62 H62A 0.9800 .
C62 H62B 0.9800 .
C62 H62C 0.9800 .
C63 H63A 0.9800 .
C63 H63B 0.9800 .
C63 H63C 0.9800 .
C64 H64A 0.9800 .
C64 H64B 0.9800 .
C64 H64C 0.9800 .
C65 C67 1.528(7) .
C65 C66 1.538(6) .
C65 C68 1.544(7) .
C66 H66A 0.9800 .
C66 H66B 0.9800 .
C66 H66C 0.9800 .
C67 H67A 0.9800 .
C67 H67B 0.9800 .
C67 H67C 0.9800 .
C68 H68A 0.9800 .
C68 H68B 0.9800 .
C68 H68C 0.9800 .
C69 C71 1.529(7) .
C69 C72 1.530(7) .
C69 C70 1.534(6) .
C70 H70A 0.9800 .
C70 H70B 0.9800 .
C70 H70C 0.9800 .
C71 H71A 0.9800 .
C71 H71B 0.9800 .
C71 H71C 0.9800 .
C72 H72A 0.9800 .
C72 H72B 0.9800 .
C72 H72C 0.9800 .
C73 C74 1.483(7) .
C73 H73A 0.9900 .
C73 H73B 0.9900 .
C74 C75 1.484(9) .
C74 H74A 0.9900 .
C74 H74B 0.9900 .
C75 C76 1.488(8) .
C75 H75A 0.9900 .
C75 H75B 0.9900 .
C76 H76A 0.9900 .
C76 H76B 0.9900 .
C77 C82 1.359(11) .
C77 C78 1.409(11) .
C77 C83 1.464(11) .
C78 C79 1.351(10) .
C78 H78 0.9500 .
C79 C80 1.424(14) .
C79 H79 0.9500 .
C80 C81 1.356(14) .
C80 H80 0.9500 .
C81 C82 1.362(17) .
C81 H81 0.9500 .
C82 H82 0.9500 .
C83 H83A 0.9800 .
C83 H83B 0.9800 .
C83 H83C 0.9800 .
C84 C86 1.384(15) 7_556
C84 C85 1.385(13) .
C84 C87 1.489(16) .
C85 C86 1.389(13) .
C85 H85 0.9500 .
C86 C84 1.384(15) 7_556
C86 H86 0.9500 .
C87 H87A 0.9800 .
C87 H87B 0.9800 .
C87 H87C 0.9800 .
